data_4103441
loop_
_publ_author_name
'M\'elissa Boultadakis-Arapinis'
'Pascale Lemoine'
'Serge Turcaud'
'Laurent Micouin'
'Thomas Lecourt'

_publ_section_title
;
 Rh(II) Carbene-Promoted Activation of the Anomeric C-H Bond of
 Carbohydrates: A Stereospecific Entry toward \a- and \b-Ketopyranosides
;
_journal_name_full 'Journal of the American Chemical Society'
_journal_page_first 15477
_journal_page_last 15479
_journal_paper_doi 10.1021/ja1054065
_journal_volume 132
_journal_year 2010
_chemical_formula_sum 'C25 H0.25 O7.5'
_chemical_formula_weight 420.50
_chemical_name_systematic
; 
 ? 
;
_space_group_IT_number 19
_symmetry_cell_setting orthorhombic
_symmetry_space_group_name_Hall 'P 2ac 2ab'
_symmetry_space_group_name_H-M 'P 21 21 21'
_atom_sites_solution_hydrogens geom
_atom_sites_solution_primary direct
_atom_sites_solution_secondary difmap
_audit_creation_method SHELXL-97
_cell_angle_alpha 90.00
_cell_angle_beta 90.00
_cell_angle_gamma 90.00
_cell_formula_units_Z 4
_cell_length_a 6.121(2)
_cell_length_b 14.951(5)
_cell_length_c 23.343(5)
_cell_measurement_reflns_used 25
_cell_measurement_temperature 293(2)
_cell_measurement_theta_max 7.13
_cell_measurement_theta_min 2.61
_cell_volume 2136.2(11)
_computing_cell_refinement 'CAD4 Express (Enraf Nonius, 1994)'
_computing_data_collection 'CAD4 Express (Enraf Nonius, 1994)'
_computing_data_reduction 'XCAD4 (Harms & Wocadlo, 1995)'
_computing_structure_refinement 'SHELXL-97 (Sheldrick, 1997)'
_computing_structure_solution 'SIR92(Altomare et al., 1994)'
_diffrn_ambient_temperature 293(2)
_diffrn_measured_fraction_theta_full 0.995
_diffrn_measured_fraction_theta_max 0.995
_diffrn_measurement_device_type 'Enraf-nonius CAD4'
_diffrn_measurement_method '\w - 2\q'
_diffrn_radiation_monochromator graphite
_diffrn_radiation_source 'fine-focus sealed tube'
_diffrn_radiation_type MoK\a
_diffrn_radiation_wavelength 0.71073
_diffrn_reflns_av_R_equivalents 0.1512
_diffrn_reflns_av_sigmaI/netI 0.1094
_diffrn_reflns_limit_h_max 8
_diffrn_reflns_limit_h_min -8
_diffrn_reflns_limit_k_max 21
_diffrn_reflns_limit_k_min -21
_diffrn_reflns_limit_l_max 32
_diffrn_reflns_limit_l_min -32
_diffrn_reflns_number 24654
_diffrn_reflns_theta_full 30.08
_diffrn_reflns_theta_max 30.08
_diffrn_reflns_theta_min 1.62
_diffrn_standards_decay_% none
_diffrn_standards_interval_time 60
_diffrn_standards_number 3
_exptl_absorpt_coefficient_mu 0.100
_exptl_absorpt_correction_type none
_exptl_crystal_colour colourless
_exptl_crystal_density_diffrn 1.307
_exptl_crystal_density_method 'not measured'
_exptl_crystal_description parallelepiped
_exptl_crystal_F_000 841
_exptl_crystal_size_max 0.4
_exptl_crystal_size_mid 0.2
_exptl_crystal_size_min 0.15
_refine_diff_density_max 0.150
_refine_diff_density_min -0.172
_refine_diff_density_rms 0.036
_refine_ls_abs_structure_details 'Flack H D (1983), Acta Cryst. A39, 876-881'
_refine_ls_abs_structure_Flack -0.7(10)
_refine_ls_extinction_method none
_refine_ls_goodness_of_fit_ref 0.899
_refine_ls_hydrogen_treatment constr
_refine_ls_matrix_type full
_refine_ls_number_parameters 262
_refine_ls_number_reflns 6251
_refine_ls_number_restraints 0
_refine_ls_restrained_S_all 0.899
_refine_ls_R_factor_all 0.1628
_refine_ls_R_factor_gt 0.0411
_refine_ls_shift/su_max 0.000
_refine_ls_shift/su_mean 0.000
_refine_ls_structure_factor_coef Fsqd
_refine_ls_weighting_details 'calc w=1/[\s^2^(Fo^2^)+(0.0442P)^2^+0.0000P] where P=(Fo^2^+2Fc^2^)/3'
_refine_ls_weighting_scheme calc
_refine_ls_wR_factor_gt 0.0776
_refine_ls_wR_factor_ref 0.1038
_reflns_number_gt 2737
_reflns_number_total 6251
_reflns_threshold_expression >2sigma(I)
_cod_data_source_file ja1054065_si_001.cif
_cod_data_source_block shelxl
_cod_original_sg_symbol_H-M 'P 21 21 21 '
_cod_original_formula_sum 'C25 H0.25 O7.50'
_cod_database_code 4103441

loop_
_symmetry_equiv_pos_as_xyz
'x, y, z'
'-x+1/2, -y, z+1/2'
'x+1/2, -y+1/2, -z'
'-x, y+1/2, -z+1/2'

loop_
_atom_site_label
_atom_site_type_symbol
_atom_site_fract_x
_atom_site_fract_y
_atom_site_fract_z
_atom_site_U_iso_or_equiv
_atom_site_adp_type
_atom_site_occupancy
_atom_site_symmetry_multiplicity
_atom_site_calc_flag
_atom_site_refinement_flags
O1 O 1.0741(2) 0.58028(9) 0.22887(6) 0.0476(4) Uani 1 1 d .
C2 C 1.2417(4) 0.58280(15) 0.26755(11) 0.0532(6) Uani 1 1 d .
C3 C 1.1862(4) 0.52678(14) 0.31810(10) 0.0570(6) Uani 1 1 d .
H3A H 1.1315 0.5631 0.3494 0.068 Uiso 1 1 calc R
H3B H 1.3118 0.4929 0.3312 0.068 Uiso 1 1 calc R
C4 C 1.0107(4) 0.46583(13) 0.29500(9) 0.0487(6) Uani 1 1 d .
C5 C 0.8987(3) 0.52494(13) 0.25057(8) 0.0421(5) Uani 1 1 d .
H5 H 0.7916 0.5631 0.2699 0.051 Uiso 1 1 calc R
C6 C 0.7864(3) 0.47581(12) 0.20194(8) 0.0406(5) Uani 1 1 d .
H6 H 0.6480 0.4507 0.2156 0.049 Uiso 1 1 calc R
C7 C 0.9303(3) 0.40145(12) 0.18004(8) 0.0382(5) Uani 1 1 d .
H7 H 1.0589 0.4269 0.1611 0.046 Uiso 1 1 calc R
C8 C 1.0020(4) 0.34350(13) 0.22971(9) 0.0426(5) Uani 1 1 d .
H8 H 0.8744 0.3173 0.2487 0.051 Uiso 1 1 calc R
O9 O 1.1274(2) 0.39419(9) 0.26982(6) 0.0522(4) Uani 1 1 d .
C10 C 1.1484(4) 0.27075(13) 0.20692(10) 0.0513(6) Uani 1 1 d .
H10A H 1.2775 0.2967 0.1895 0.062 Uiso 1 1 calc R
H10B H 1.1943 0.2317 0.2378 0.062 Uiso 1 1 calc R
O11 O 1.0272(2) 0.22113(8) 0.16521(6) 0.0457(4) Uani 1 1 d .
C12 C 0.9485(3) 0.27620(12) 0.11999(8) 0.0399(5) Uani 1 1 d .
H12 H 1.0718 0.3015 0.0987 0.048 Uiso 1 1 calc R
O13 O 0.8129(2) 0.34582(8) 0.14043(5) 0.0399(3) Uani 1 1 d .
C14 C 0.8172(3) 0.21703(13) 0.08162(8) 0.0392(5) Uani 1 1 d .
C15 C 0.6087(4) 0.18952(14) 0.09721(10) 0.0492(5) Uani 1 1 d .
H15 H 0.5449 0.2124 0.1303 0.059 Uiso 1 1 calc R
C16 C 0.4953(4) 0.12869(16) 0.06423(11) 0.0617(7) Uani 1 1 d .
H16 H 0.3563 0.1103 0.0752 0.074 Uiso 1 1 calc R
C17 C 0.5883(5) 0.09542(16) 0.01513(12) 0.0705(8) Uani 1 1 d .
H17 H 0.5122 0.0542 -0.0071 0.085 Uiso 1 1 calc R
C18 C 0.7948(5) 0.12293(16) -0.00153(10) 0.0663(7) Uani 1 1 d .
H18 H 0.8567 0.1005 -0.0350 0.080 Uiso 1 1 calc R
C19 C 0.9089(4) 0.18368(14) 0.03152(9) 0.0499(6) Uani 1 1 d .
H19 H 1.0474 0.2023 0.0202 0.060 Uiso 1 1 calc R
O20 O 0.7432(2) 0.54185(8) 0.15845(6) 0.0447(4) Uani 1 1 d .
C21 C 0.5443(3) 0.54190(13) 0.13255(9) 0.0441(5) Uani 1 1 d .
O22 O 0.4118(3) 0.48392(11) 0.13941(7) 0.0608(4) Uani 1 1 d .
C23 C 0.5179(4) 0.62246(15) 0.09431(10) 0.0532(6) Uani 1 1 d .
C24 C 0.5938(6) 0.70667(15) 0.12473(14) 0.0927(10) Uani 1 1 d .
H24A H 0.5762 0.7571 0.0997 0.139 Uiso 1 1 calc R
H24B H 0.7450 0.7006 0.1350 0.139 Uiso 1 1 calc R
H24C H 0.5082 0.7155 0.1587 0.139 Uiso 1 1 calc R
C25 C 0.2773(4) 0.6302(2) 0.07763(14) 0.0879(9) Uani 1 1 d .
H25A H 0.2325 0.5768 0.0581 0.132 Uiso 1 1 calc R
H25B H 0.2577 0.6808 0.0528 0.132 Uiso 1 1 calc R
H25C H 0.1904 0.6378 0.1115 0.132 Uiso 1 1 calc R
C26 C 0.6567(5) 0.6068(2) 0.04075(12) 0.0933(10) Uani 1 1 d .
H26A H 0.6069 0.5538 0.0215 0.140 Uiso 1 1 calc R
H26B H 0.8069 0.5994 0.0516 0.140 Uiso 1 1 calc R
H26C H 0.6433 0.6572 0.0155 0.140 Uiso 1 1 calc R
O27 O 1.4030(3) 0.62624(12) 0.25805(8) 0.0732(5) Uani 1 1 d .
O28 O 0.8473(3) 0.43678(10) 0.33258(7) 0.0665(5) Uani 1 1 d .
C29 C 0.9252(7) 0.3885(2) 0.38144(12) 0.1123(12) Uani 1 1 d .
H29A H 0.8036 0.3709 0.4048 0.168 Uiso 1 1 calc R
H29B H 1.0214 0.4260 0.4033 0.168 Uiso 1 1 calc R
H29C H 1.0027 0.3362 0.3689 0.168 Uiso 1 1 calc R

loop_
_atom_site_aniso_label
_atom_site_aniso_U_11
_atom_site_aniso_U_22
_atom_site_aniso_U_33
_atom_site_aniso_U_23
_atom_site_aniso_U_13
_atom_site_aniso_U_12
O1 0.0447(8) 0.0422(8) 0.0559(9) -0.0053(7) -0.0026(8) -0.0063(7)
C2 0.0453(13) 0.0479(13) 0.0665(16) -0.0216(12) -0.0028(13) -0.0001(12)
C3 0.0700(16) 0.0433(12) 0.0579(14) -0.0138(12) -0.0164(12) 0.0078(12)
C4 0.0629(15) 0.0382(12) 0.0450(12) -0.0064(10) -0.0010(11) 0.0027(11)
C5 0.0394(11) 0.0351(10) 0.0518(13) -0.0048(10) 0.0032(10) -0.0009(9)
C6 0.0392(12) 0.0322(10) 0.0502(12) 0.0031(10) -0.0028(10) 0.0012(9)
C7 0.0372(10) 0.0318(10) 0.0457(12) -0.0014(9) -0.0017(10) -0.0010(9)
C8 0.0511(12) 0.0348(10) 0.0419(12) -0.0044(10) -0.0099(10) -0.0016(9)
O9 0.0645(10) 0.0400(8) 0.0521(9) -0.0102(7) -0.0202(8) 0.0098(7)
C10 0.0593(15) 0.0394(11) 0.0551(14) -0.0078(10) -0.0194(12) 0.0079(11)
O11 0.0558(9) 0.0356(7) 0.0458(9) -0.0051(6) -0.0156(8) 0.0048(7)
C12 0.0430(11) 0.0358(10) 0.0408(12) -0.0003(9) 0.0000(10) 0.0009(10)
O13 0.0419(8) 0.0337(7) 0.0443(8) -0.0054(6) -0.0062(7) 0.0029(6)
C14 0.0458(12) 0.0338(10) 0.0381(12) -0.0003(9) -0.0049(10) 0.0044(10)
C15 0.0482(13) 0.0452(12) 0.0540(13) 0.0040(11) -0.0037(12) 0.0019(11)
C16 0.0534(15) 0.0506(14) 0.0810(18) 0.0029(14) -0.0176(14) -0.0053(12)
C17 0.082(2) 0.0475(13) 0.0817(19) -0.0144(14) -0.0321(18) 0.0003(15)
C18 0.090(2) 0.0583(15) 0.0506(14) -0.0156(12) -0.0170(14) 0.0169(15)
C19 0.0551(14) 0.0462(12) 0.0484(13) -0.0009(10) -0.0063(12) 0.0098(11)
O20 0.0373(8) 0.0354(7) 0.0613(9) 0.0065(7) -0.0091(7) -0.0006(6)
C21 0.0368(12) 0.0416(12) 0.0540(13) -0.0076(10) -0.0040(11) 0.0034(10)
O22 0.0427(9) 0.0608(9) 0.0789(11) 0.0039(9) -0.0101(8) -0.0118(8)
C23 0.0497(13) 0.0525(13) 0.0575(14) 0.0047(11) -0.0094(12) 0.0059(11)
C24 0.127(3) 0.0433(14) 0.107(2) 0.0136(15) -0.041(2) -0.0034(17)
C25 0.0637(17) 0.088(2) 0.112(2) 0.0151(18) -0.0340(17) 0.0160(16)
C26 0.101(2) 0.110(2) 0.0681(18) 0.0236(18) 0.0015(18) 0.008(2)
O27 0.0505(10) 0.0820(12) 0.0869(13) -0.0228(10) 0.0025(10) -0.0162(10)
O28 0.0926(13) 0.0595(10) 0.0474(10) 0.0017(8) 0.0063(9) -0.0073(10)
C29 0.162(3) 0.111(3) 0.0642(18) 0.0309(19) -0.002(2) -0.014(3)

loop_
_atom_type_symbol
_atom_type_description
_atom_type_scat_dispersion_real
_atom_type_scat_dispersion_imag
_atom_type_scat_source
C C 0.0033 0.0016 'International Tables Vol C Tables 4.2.6.8 and 6.1.1.4'
O O 0.0106 0.0060 'International Tables Vol C Tables 4.2.6.8 and 6.1.1.4'
H H 0.0000 0.0000 'International Tables Vol C Tables 4.2.6.8 and 6.1.1.4'

loop_
_geom_angle_atom_site_label_1
_geom_angle_atom_site_label_2
_geom_angle_atom_site_label_3
_geom_angle
C2 O1 C5 109.96(16)
O27 C2 O1 120.6(2)
O27 C2 C3 129.7(2)
O1 C2 C3 109.7(2)
C2 C3 C4 102.69(18)
C2 C3 H3A 111.2
C4 C3 H3A 111.2
C2 C3 H3B 111.2
C4 C3 H3B 111.2
H3A C3 H3B 109.1
O28 C4 O9 112.73(16)
O28 C4 C3 118.19(18)
O9 C4 C3 104.25(17)
O28 C4 C5 106.54(19)
O9 C4 C5 112.52(17)
C3 C4 C5 102.30(17)
O1 C5 C6 110.56(16)
O1 C5 C4 103.64(17)
C6 C5 C4 115.60(16)
O1 C5 H5 108.9
C6 C5 H5 108.9
C4 C5 H5 108.9
O20 C6 C7 111.94(16)
O20 C6 C5 106.18(15)
C7 C6 C5 110.25(16)
O20 C6 H6 109.5
C7 C6 H6 109.5
C5 C6 H6 109.5
O13 C7 C6 110.65(16)
O13 C7 C8 107.87(14)
C6 C7 C8 109.39(16)
O13 C7 H7 109.6
C6 C7 H7 109.6
C8 C7 H7 109.6
O9 C8 C10 107.16(17)
O9 C8 C7 110.77(15)
C10 C8 C7 108.39(18)
O9 C8 H8 110.2
C10 C8 H8 110.2
C7 C8 H8 110.2
C4 O9 C8 113.72(16)
O11 C10 C8 107.84(17)
O11 C10 H10A 110.1
C8 C10 H10A 110.1
O11 C10 H10B 110.1
C8 C10 H10B 110.1
H10A C10 H10B 108.5
C12 O11 C10 112.35(15)
O13 C12 O11 111.98(15)
O13 C12 C14 108.81(17)
O11 C12 C14 106.52(15)
O13 C12 H12 109.8
O11 C12 H12 109.8
C14 C12 H12 109.8
C12 O13 C7 110.46(15)
C15 C14 C19 119.0(2)
C15 C14 C12 120.83(19)
C19 C14 C12 120.0(2)
C16 C15 C14 120.8(2)
C16 C15 H15 119.6
C14 C15 H15 119.6
C17 C16 C15 119.7(2)
C17 C16 H16 120.1
C15 C16 H16 120.1
C16 C17 C18 120.3(2)
C16 C17 H17 119.8
C18 C17 H17 119.8
C19 C18 C17 120.0(2)
C19 C18 H18 120.0
C17 C18 H18 120.0
C18 C19 C14 120.1(2)
C18 C19 H19 119.9
C14 C19 H19 119.9
C21 O20 C6 118.57(15)
O22 C21 O20 123.13(19)
O22 C21 C23 125.8(2)
O20 C21 C23 111.09(18)
C21 C23 C24 110.6(2)
C21 C23 C25 108.3(2)
C24 C23 C25 110.6(2)
C21 C23 C26 107.6(2)
C24 C23 C26 109.9(2)
C25 C23 C26 109.8(2)
C23 C24 H24A 109.5
C23 C24 H24B 109.5
H24A C24 H24B 109.5
C23 C24 H24C 109.5
H24A C24 H24C 109.5
H24B C24 H24C 109.5
C23 C25 H25A 109.5
C23 C25 H25B 109.5
H25A C25 H25B 109.5
C23 C25 H25C 109.5
H25A C25 H25C 109.5
H25B C25 H25C 109.5
C23 C26 H26A 109.5
C23 C26 H26B 109.5
H26A C26 H26B 109.5
C23 C26 H26C 109.5
H26A C26 H26C 109.5
H26B C26 H26C 109.5
C4 O28 C29 114.7(2)
O28 C29 H29A 109.5
O28 C29 H29B 109.5
H29A C29 H29B 109.5
O28 C29 H29C 109.5
H29A C29 H29C 109.5
H29B C29 H29C 109.5

loop_
_geom_bond_atom_site_label_1
_geom_bond_atom_site_label_2
_geom_bond_distance
O1 C2 1.367(3)
O1 C5 1.447(2)
C2 O27 1.202(3)
C2 C3 1.486(3)
C3 C4 1.508(3)
C3 H3A 0.9700
C3 H3B 0.9700
C4 O28 1.400(3)
C4 O9 1.415(2)
C4 C5 1.525(3)
C5 C6 1.517(3)
C5 H5 0.9800
C6 O20 1.441(2)
C6 C7 1.508(3)
C6 H6 0.9800
C7 O13 1.436(2)
C7 C8 1.513(3)
C7 H7 0.9800
C8 O9 1.428(2)
C8 C10 1.506(3)
C8 H8 0.9800
C10 O11 1.432(2)
C10 H10A 0.9700
C10 H10B 0.9700
O11 C12 1.423(2)
C12 O13 1.414(2)
C12 C14 1.493(3)
C12 H12 0.9800
C14 C15 1.389(3)
C14 C19 1.390(3)
C15 C16 1.379(3)
C15 H15 0.9300
C16 C17 1.373(4)
C16 H16 0.9300
C17 C18 1.385(4)
C17 H17 0.9300
C18 C19 1.381(3)
C18 H18 0.9300
C19 H19 0.9300
O20 C21 1.359(2)
C21 O22 1.198(2)
C21 C23 1.508(3)
C23 C24 1.518(3)
C23 C25 1.528(3)
C23 C26 1.529(4)
C24 H24A 0.9600
C24 H24B 0.9600
C24 H24C 0.9600
C25 H25A 0.9600
C25 H25B 0.9600
C25 H25C 0.9600
C26 H26A 0.9600
C26 H26B 0.9600
C26 H26C 0.9600
O28 C29 1.432(3)
C29 H29A 0.9600
C29 H29B 0.9600
C29 H29C 0.9600
